data_2220208
loop_
_publ_author_name
'Abdullah, Norbani'
'Lo, Kong Mun'
'Tajuddin, Hairul Anuar'
'Tee, Jia Ti'
'Ng, Seik Weng'

_publ_section_title
;
 2,2'-[Nonane-1,9-diylbis(nitrilomethylidyne)]diphenol
;
_journal_coeditor_code HB2862
_journal_issue 12
_journal_name_full 'Acta Crystallographica Section E'
_journal_page_first o2494
_journal_paper_doi 10.1107/S1600536808039858
_journal_volume 64
_journal_year 2008
_chemical_formula_iupac 'C23 H30 N2 O2'
_chemical_formula_moiety 'C23 H30 N2 O2'
_chemical_formula_sum 'C23 H30 N2 O2'
_chemical_formula_weight 366.49
_chemical_name_systematic
;
2,2'-[Nonane-1,9-diylbis(nitrilomethylidyne)]diphenol
;
_space_group_IT_number 15
_symmetry_cell_setting monoclinic
_symmetry_space_group_name_Hall '-C 2yc'
_symmetry_space_group_name_H-M 'C 1 2/c 1'
_atom_sites_solution_hydrogens geom
_atom_sites_solution_primary direct
_atom_sites_solution_secondary difmap
_audit_creation_method SHELXL-97
_cell_angle_alpha 90.00
_cell_angle_beta 96.935(2)
_cell_angle_gamma 90.00
_cell_formula_units_Z 4
_cell_length_a 43.6905(10)
_cell_length_b 4.72580(10)
_cell_length_c 9.8928(2)
_cell_measurement_reflns_used 2058
_cell_measurement_temperature 100(2)
_cell_measurement_theta_max 27.9
_cell_measurement_theta_min 2.8
_cell_volume 2027.65(8)
_computing_cell_refinement 'SAINT (Bruker, 2007)'
_computing_data_collection 'APEX2 (Bruker, 2007)'
_computing_data_reduction 'SAINT (Bruker, 2007)'
_computing_molecular_graphics 'X-SEED (Barbour, 2001)'
_computing_publication_material 'publCIF (Westrip, 2008)'
_computing_structure_refinement 'SHELXL97 (Sheldrick, 2008)'
_computing_structure_solution 'SHELXS97 (Sheldrick, 2008)'
_diffrn_ambient_temperature 100(2)
_diffrn_measured_fraction_theta_full 0.995
_diffrn_measured_fraction_theta_max 0.995
_diffrn_measurement_device_type 'Bruker SMART APEX CCD'
_diffrn_measurement_method \w
_diffrn_radiation_monochromator graphite
_diffrn_radiation_source 'fine-focus sealed tube'
_diffrn_radiation_type MoK\a
_diffrn_radiation_wavelength 0.71073
_diffrn_reflns_av_R_equivalents 0.0376
_diffrn_reflns_av_sigmaI/netI 0.0344
_diffrn_reflns_limit_h_max 56
_diffrn_reflns_limit_h_min -56
_diffrn_reflns_limit_k_max 6
_diffrn_reflns_limit_k_min -6
_diffrn_reflns_limit_l_max 12
_diffrn_reflns_limit_l_min -12
_diffrn_reflns_number 8930
_diffrn_reflns_theta_full 27.50
_diffrn_reflns_theta_max 27.50
_diffrn_reflns_theta_min 0.94
_diffrn_standards_decay_% 0
_diffrn_standards_interval_count 0
_diffrn_standards_interval_time 0
_diffrn_standards_number 0
_exptl_absorpt_coefficient_mu 0.076
_exptl_absorpt_correction_type none
_exptl_crystal_colour Yellow
_exptl_crystal_density_diffrn 1.201
_exptl_crystal_density_method 'not measured'
_exptl_crystal_description rod
_exptl_crystal_F_000 792
_exptl_crystal_size_max 0.40
_exptl_crystal_size_mid 0.03
_exptl_crystal_size_min 0.02
_refine_diff_density_max 0.253
_refine_diff_density_min -0.228
_refine_ls_extinction_method none
_refine_ls_goodness_of_fit_ref 1.099
_refine_ls_hydrogen_treatment mixed
_refine_ls_matrix_type full
_refine_ls_number_parameters 127
_refine_ls_number_reflns 2317
_refine_ls_number_restraints 1
_refine_ls_restrained_S_all 1.099
_refine_ls_R_factor_all 0.0761
_refine_ls_R_factor_gt 0.0401
_refine_ls_shift/su_max 0.001
_refine_ls_shift/su_mean 0.000
_refine_ls_structure_factor_coef Fsqd
_refine_ls_weighting_details 'calc w=1/[\s^2^(Fo^2^)+(0.1065P)^2^] where P=(Fo^2^+2Fc^2^)/3'
_refine_ls_weighting_scheme calc
_refine_ls_wR_factor_gt 0.1243
_refine_ls_wR_factor_ref 0.1767
_reflns_number_gt 1573
_reflns_number_total 2317
_reflns_threshold_expression I>2\s(I)
_cod_data_source_file hb2862.cif
_cod_data_source_block I
_cod_depositor_comments
;
The following automatic conversions were performed:
'_symmetry_cell_setting' value 'Monoclinic' changed to 'monoclinic'
according to '/home/saulius/struct/CIF-dictionaries/cif_core.dic'
dictionary named 'cif_core.dic' version 2.4.1 from
2010-06-29.

'_exptl_absorpt_correction_type' value 'None' changed to
'none' according to '/home/saulius/struct/CIF-dictionaries/cif_core.dic'
dictionary named 'cif_core.dic' version 2.4.1 from 2010-06-29.

Automatic conversion script
Id: cif_fix_enum 1527 2010-12-29 10:47:43Z saulius 

The following automatic conversions were performed:

'_symmetry_cell_setting' value 'Monoclinic' changed to 'monoclinic'
according to /home/saulius/struct/CIF-dictionaries/cif_core.dic
dictionary named 'cif_core.dic' version 2.4.1 from
2010-06-29.

'_exptl_absorpt_correction_type' value 'None' changed to
'none' according to
/home/saulius/struct/CIF-dictionaries/cif_core.dic dictionary named
'cif_core.dic' version 2.4.1 from 2010-06-29.

Automatic conversion script
Id: cif_fix_values 1715 2011-07-08 13:25:40Z adriana 
;
_cod_original_sg_symbol_H-M 'C 2/c'
_cod_database_code 2220208
_cod_database_fobs_code 2220208

loop_
_symmetry_equiv_pos_as_xyz
'x, y, z'
'-x, y, -z+1/2'
'x+1/2, y+1/2, z'
'-x+1/2, y+1/2, -z+1/2'
'-x, -y, -z'
'x, -y, z-1/2'
'-x+1/2, -y+1/2, -z'
'x+1/2, -y+1/2, z-1/2'

loop_
_atom_site_type_symbol
_atom_site_label
_atom_site_fract_x
_atom_site_fract_y
_atom_site_fract_z
_atom_site_U_iso_or_equiv
_atom_site_adp_type
_atom_site_calc_flag
_atom_site_refinement_flags
_atom_site_occupancy
O O1 0.63065(3) 0.8920(3) 0.86876(12) 0.0364(4) Uani d D 1
H H1 0.6186(5) 0.787(5) 0.816(2) 0.075(8) Uiso d D 1
N N1 0.61425(3) 0.4953(3) 0.69663(13) 0.0283(4) Uani d . 1
C C1 0.66008(4) 0.8348(4) 0.84965(15) 0.0300(4) Uani d . 1
C C2 0.68388(4) 0.9845(4) 0.92417(17) 0.0382(5) Uani d . 1
H H2 0.6793 1.1251 0.9874 0.046 Uiso calc R 1
C C3 0.71405(4) 0.9284(4) 0.90596(19) 0.0410(5) Uani d . 1
H H3 0.7302 1.0303 0.9577 0.049 Uiso calc R 1
C C4 0.72134(4) 0.7262(4) 0.81367(19) 0.0388(5) Uani d . 1
H H4 0.7422 0.6916 0.8009 0.047 Uiso calc R 1
C C5 0.69785(4) 0.5759(4) 0.74073(18) 0.0344(4) Uani d . 1
H H5 0.7027 0.4358 0.6779 0.041 Uiso calc R 1
C C6 0.66712(4) 0.6252(3) 0.75711(15) 0.0281(4) Uani d . 1
C C7 0.64264(4) 0.4541(4) 0.68374(15) 0.0282(4) Uani d . 1
H H7 0.6480 0.3082 0.6249 0.034 Uiso calc R 1
C C8 0.59137(4) 0.3110(4) 0.62109(16) 0.0295(4) Uani d . 1
H H8A 0.5792 0.2140 0.6854 0.035 Uiso calc R 1
H H8B 0.6020 0.1649 0.5720 0.035 Uiso calc R 1
C C9 0.56994(4) 0.4833(4) 0.51955(16) 0.0290(4) Uani d . 1
H H9A 0.5590 0.6250 0.5696 0.035 Uiso calc R 1
H H9B 0.5824 0.5867 0.4584 0.035 Uiso calc R 1
C C10 0.54637(4) 0.2996(4) 0.43422(16) 0.0295(4) Uani d . 1
H H10A 0.5351 0.1845 0.4957 0.035 Uiso calc R 1
H H10B 0.5573 0.1683 0.3786 0.035 Uiso calc R 1
C C11 0.52325(3) 0.4723(4) 0.34047(16) 0.0278(4) Uani d . 1
H H11A 0.5347 0.5929 0.2818 0.033 Uiso calc R 1
H H11B 0.5119 0.5990 0.3968 0.033 Uiso calc R 1
C C12 0.5000 0.2941(5) 0.2500 0.0291(5) Uani d S 1
H H12A 0.4888 0.1707 0.3082 0.035 Uiso calc PR 0.50
H H12B 0.5112 0.1707 0.1918 0.035 Uiso calc PR 0.50

loop_
_atom_site_aniso_label
_atom_site_aniso_U_11
_atom_site_aniso_U_22
_atom_site_aniso_U_33
_atom_site_aniso_U_12
_atom_site_aniso_U_13
_atom_site_aniso_U_23
O1 0.0363(8) 0.0429(8) 0.0299(7) 0.0016(6) 0.0041(5) -0.0045(5)
N1 0.0256(8) 0.0366(8) 0.0213(7) 0.0014(6) -0.0026(5) 0.0018(6)
C1 0.0343(10) 0.0354(9) 0.0194(7) 0.0001(7) -0.0007(7) 0.0058(7)
C2 0.0489(12) 0.0379(10) 0.0259(8) -0.0070(8) -0.0036(8) 0.0002(8)
C3 0.0395(11) 0.0436(11) 0.0361(10) -0.0118(8) -0.0115(8) 0.0069(8)
C4 0.0286(10) 0.0441(11) 0.0415(10) -0.0031(8) -0.0053(8) 0.0083(8)
C5 0.0307(10) 0.0396(10) 0.0318(9) 0.0013(7) -0.0006(7) 0.0039(7)
C6 0.0298(9) 0.0331(9) 0.0204(7) 0.0006(7) -0.0018(6) 0.0055(6)
C7 0.0281(9) 0.0352(9) 0.0204(7) 0.0029(7) -0.0008(6) 0.0019(6)
C8 0.0251(9) 0.0352(9) 0.0269(8) 0.0007(7) -0.0017(7) 0.0005(7)
C9 0.0238(9) 0.0354(9) 0.0266(8) 0.0014(7) -0.0018(7) 0.0002(7)
C10 0.0238(9) 0.0334(9) 0.0302(8) 0.0020(6) -0.0012(7) -0.0005(7)
C11 0.0231(8) 0.0332(9) 0.0265(8) 0.0013(6) 0.0005(6) -0.0006(6)
C12 0.0230(12) 0.0327(12) 0.0306(11) 0.000 -0.0010(9) 0.000

loop_
_atom_type_symbol
_atom_type_description
_atom_type_scat_dispersion_real
_atom_type_scat_dispersion_imag
_atom_type_scat_source
C C 0.0033 0.0016 'International Tables Vol C Tables 4.2.6.8 and 6.1.1.4'
H H 0.0000 0.0000 'International Tables Vol C Tables 4.2.6.8 and 6.1.1.4'
N N 0.0061 0.0033 'International Tables Vol C Tables 4.2.6.8 and 6.1.1.4'
O O 0.0106 0.0060 'International Tables Vol C Tables 4.2.6.8 and 6.1.1.4'

loop_
_geom_angle_atom_site_label_1
_geom_angle_atom_site_label_2
_geom_angle_atom_site_label_3
_geom_angle_site_symmetry_1
_geom_angle_site_symmetry_3
_geom_angle
C1 O1 H1 . . 109.1(19)
C7 N1 C8 . . 118.06(14)
O1 C1 C2 . . 119.15(16)
O1 C1 C6 . . 121.25(15)
C2 C1 C6 . . 119.60(16)
C3 C2 C1 . . 119.86(17)
C3 C2 H2 . . 120.1
C1 C2 H2 . . 120.1
C2 C3 C4 . . 121.26(17)
C2 C3 H3 . . 119.4
C4 C3 H3 . . 119.4
C5 C4 C3 . . 118.99(18)
C5 C4 H4 . . 120.5
C3 C4 H4 . . 120.5
C4 C5 C6 . . 121.38(17)
C4 C5 H5 . . 119.3
C6 C5 H5 . . 119.3
C5 C6 C1 . . 118.89(15)
C5 C6 C7 . . 120.52(15)
C1 C6 C7 . . 120.54(15)
N1 C7 C6 . . 121.81(15)
N1 C7 H7 . . 119.1
C6 C7 H7 . . 119.1
N1 C8 C9 . . 110.26(14)
N1 C8 H8A . . 109.6
C9 C8 H8A . . 109.6
N1 C8 H8B . . 109.6
C9 C8 H8B . . 109.6
H8A C8 H8B . . 108.1
C10 C9 C8 . . 112.43(14)
C10 C9 H9A . . 109.1
C8 C9 H9A . . 109.1
C10 C9 H9B . . 109.1
C8 C9 H9B . . 109.1
H9A C9 H9B . . 107.9
C9 C10 C11 . . 112.75(14)
C9 C10 H10A . . 109.0
C11 C10 H10A . . 109.0
C9 C10 H10B . . 109.0
C11 C10 H10B . . 109.0
H10A C10 H10B . . 107.8
C10 C11 C12 . . 114.05(15)
C10 C11 H11A . . 108.7
C12 C11 H11A . . 108.7
C10 C11 H11B . . 108.7
C12 C11 H11B . . 108.7
H11A C11 H11B . . 107.6
C11 C12 C11 . 2_655 112.9(2)
C11 C12 H12A . . 109.0
C11 C12 H12A 2_655 . 109.0
C11 C12 H12B . . 109.0
C11 C12 H12B 2_655 . 109.0
H12A C12 H12B . . 107.8

loop_
_geom_bond_atom_site_label_1
_geom_bond_atom_site_label_2
_geom_bond_site_symmetry_2
_geom_bond_distance
O1 C1 . 1.349(2)
O1 H1 . 0.860(10)
N1 C7 . 1.277(2)
N1 C8 . 1.461(2)
C1 C2 . 1.393(2)
C1 C6 . 1.408(2)
C2 C3 . 1.377(3)
C2 H2 . 0.9500
C3 C4 . 1.385(3)
C3 H3 . 0.9500
C4 C5 . 1.378(2)
C4 H4 . 0.9500
C5 C6 . 1.391(2)
C5 H5 . 0.9500
C6 C7 . 1.462(2)
C7 H7 . 0.9500
C8 C9 . 1.524(2)
C8 H8A . 0.9900
C8 H8B . 0.9900
C9 C10 . 1.522(2)
C9 H9A . 0.9900
C9 H9B . 0.9900
C10 C11 . 1.523(2)
C10 H10A . 0.9900
C10 H10B . 0.9900
C11 C12 . 1.524(2)
C11 H11A . 0.9900
C11 H11B . 0.9900
C12 C11 2_655 1.524(2)
C12 H12A . 0.9900
C12 H12B . 0.9900

loop_
_geom_hbond_atom_site_label_D
_geom_hbond_atom_site_label_H
_geom_hbond_atom_site_label_A
_geom_hbond_distance_DH
_geom_hbond_distance_HA
_geom_hbond_distance_DA
_geom_hbond_angle_DHA
_geom_hbond_publ_flag
O1 H1 N1 0.860(10) 1.81(2) 2.5755(19) 148(3) yes

loop_
_geom_torsion_atom_site_label_1
_geom_torsion_atom_site_label_2
_geom_torsion_atom_site_label_3
_geom_torsion_atom_site_label_4
_geom_torsion_site_symmetry_4
_geom_torsion
O1 C1 C2 C3 . 179.92(15)
C6 C1 C2 C3 . 0.6(2)
C1 C2 C3 C4 . 0.5(3)
C2 C3 C4 C5 . -1.1(3)
C3 C4 C5 C6 . 0.6(3)
C4 C5 C6 C1 . 0.5(2)
C4 C5 C6 C7 . -176.97(15)
O1 C1 C6 C5 . 179.62(14)
C2 C1 C6 C5 . -1.0(2)
O1 C1 C6 C7 . -3.0(2)
C2 C1 C6 C7 . 176.40(14)
C8 N1 C7 C6 . -179.01(14)
C5 C6 C7 N1 . -179.81(16)
C1 C6 C7 N1 . 2.8(2)
C7 N1 C8 C9 . -117.30(16)
N1 C8 C9 C10 . 177.84(13)
C8 C9 C10 C11 . 175.42(14)
C9 C10 C11 C12 . 177.98(12)
C10 C11 C12 C11 2_655 178.76(15)
